data_7055622
loop_
_publ_author_name
'Dong, Wen-Kui'
'Ma, Jian-Chun'
'Zhu, Li-Chun'
'Zhang, Yang'

_publ_section_title
;
 Nine self-assembled nickel(ii)--lanthanide(iii) heterometallic complexes
 constructed from a Salamo-type bisoxime and bearing a N- or O-donor
 auxiliary ligand: syntheses, structures and magnetic properties
;
_journal_issue 8
_journal_name_full 'New J. Chem.'
_journal_page_first 6998
_journal_paper_doi 10.1039/C6NJ00855K
_journal_volume 40
_journal_year 2016
_chemical_formula_moiety 'C52 H62 La2 N10 Ni2 O32'
_chemical_formula_sum 'C52 H62 La2 N10 Ni2 O32'
_chemical_formula_weight 1734.35
_chemical_name_systematic
;
 ?
;
_space_group_crystal_system monoclinic
_space_group_IT_number 14
_space_group_name_Hall '-P 2ybc'
_space_group_name_H-M_alt 'P 1 21/c 1'
_symmetry_space_group_name_Hall '-P 2ybc'
_symmetry_space_group_name_H-M 'P 1 21/c 1'
_atom_sites_solution_hydrogens mixed
_atom_sites_solution_primary iterative
_audit_creation_date 2015-10-27
_audit_creation_method
;
Olex2 1.2
(compiled 2015.01.26 svn.r3150 for OlexSys, GUI svn.r4998)
;
_audit_update_record
;
2015-11-01 deposited with the CCDC.
2016-06-08 downloaded from the CCDC.
;
_cell_angle_alpha 90
_cell_angle_beta 97.2166(18)
_cell_angle_gamma 90
_cell_formula_units_Z 2
_cell_length_a 15.3389(3)
_cell_length_b 13.0476(4)
_cell_length_c 17.2529(4)
_cell_measurement_reflns_used 4817
_cell_measurement_temperature 293.42(10)
_cell_measurement_theta_max 27.4780
_cell_measurement_theta_min 3.5410
_cell_volume 3425.57(15)
_computing_cell_refinement
;
CrysAlisPro, Agilent Technologies,
Version 1.171.37.33 (release 27-03-2014 CrysAlis171 .NET)
(compiled Mar 27 2014,17:12:48)
;
_computing_data_collection
;
CrysAlisPro, Agilent Technologies,
Version 1.171.37.33 (release 27-03-2014 CrysAlis171 .NET)
(compiled Mar 27 2014,17:12:48)
;
_computing_data_reduction
;
CrysAlisPro, Agilent Technologies,
Version 1.171.37.33 (release 27-03-2014 CrysAlis171 .NET)
(compiled Mar 27 2014,17:12:48)
;
_computing_molecular_graphics 'Olex2 (Dolomanov et al., 2009)'
_computing_publication_material 'Olex2 (Dolomanov et al., 2009)'
_computing_structure_refinement 'ShelXL (Sheldrick, 2008)'
_computing_structure_solution
;
Superflip (Palatinus & Chapuis, 2007;Palatinus & van der Lee, 2008;
Palatinus et al., 2012)
;
_diffrn_ambient_environment air
_diffrn_ambient_temperature 293.42(10)
_diffrn_detector 'CCD plate'
_diffrn_detector_area_resol_mean 16.0733
_diffrn_detector_type Eos
_diffrn_measured_fraction_theta_full 0.996
_diffrn_measured_fraction_theta_max 0.996
_diffrn_measurement_details
;
  1 omega  -16.00   16.00   1.0000   10.0000
omega____ theta____ kappa____ phi______ frames
    -      -17.1479  -99.0000  120.0000 32

  2 omega  -26.00   18.00   1.0000   10.0000
omega____ theta____ kappa____ phi______ frames
    -       20.5854  -57.0000  120.0000 44

  3 omega   14.00   93.00   1.0000   10.0000
omega____ theta____ kappa____ phi______ frames
    -       20.5854   38.0000  -90.0000 79

  4 omega   42.00   95.00   1.0000   10.0000
omega____ theta____ kappa____ phi______ frames
    -       20.5854  178.0000  150.0000 53

  5 omega  -45.00  -13.00   1.0000   10.0000
omega____ theta____ kappa____ phi______ frames
    -       20.5854  -57.0000 -180.0000 32
;
_diffrn_measurement_device 'four-circle diffractometer'
_diffrn_measurement_device_type 'SuperNova, Dual, Cu at zero, Eos'
_diffrn_measurement_method '\w scans'
_diffrn_orient_matrix_UB_11 -0.0152966000
_diffrn_orient_matrix_UB_12 0.0009268000
_diffrn_orient_matrix_UB_13 -0.0405257000
_diffrn_orient_matrix_UB_21 -0.0112060000
_diffrn_orient_matrix_UB_22 -0.0526268000
_diffrn_orient_matrix_UB_23 0.0014652000
_diffrn_orient_matrix_UB_31 -0.0426260000
_diffrn_orient_matrix_UB_32 0.0134756000
_diffrn_orient_matrix_UB_33 0.0084611000
_diffrn_radiation_monochromator mirror
_diffrn_radiation_probe x-ray
_diffrn_radiation_type MoK\a
_diffrn_radiation_wavelength 0.71073
_diffrn_reflns_av_R_equivalents 0.0464
_diffrn_reflns_av_unetI/netI 0.0704
_diffrn_reflns_Laue_measured_fraction_full 0.996
_diffrn_reflns_Laue_measured_fraction_max 0.996
_diffrn_reflns_limit_h_max 18
_diffrn_reflns_limit_h_min -18
_diffrn_reflns_limit_k_max 5
_diffrn_reflns_limit_k_min -16
_diffrn_reflns_limit_l_max 21
_diffrn_reflns_limit_l_min -20
_diffrn_reflns_number 14180
_diffrn_reflns_point_group_measured_fraction_full 0.996
_diffrn_reflns_point_group_measured_fraction_max 0.996
_diffrn_reflns_theta_full 26.000
_diffrn_reflns_theta_max 26.022
_diffrn_reflns_theta_min 3.352
_diffrn_source 'SuperNova (Mo) X-ray Source'
_exptl_absorpt_coefficient_mu 1.857
_exptl_absorpt_correction_T_max 1.00000
_exptl_absorpt_correction_T_min 0.95485
_exptl_absorpt_correction_type multi-scan
_exptl_absorpt_process_details
;
CrysAlisPro, Agilent Technologies,
Version 1.171.37.33 (release 27-03-2014 CrysAlis171 .NET)
(compiled Mar 27 2014,17:12:48)
Empirical absorption correction using spherical harmonics,
 implemented in SCALE3 ABSPACK scaling algorithm.
;
_exptl_crystal_colour 'clear light yellow'
_exptl_crystal_colour_lustre clear
_exptl_crystal_colour_modifier light
_exptl_crystal_colour_primary yellow
_exptl_crystal_density_diffrn 1.681
_exptl_crystal_description block
_exptl_crystal_F_000 1740
_exptl_crystal_size_max 0.21
_exptl_crystal_size_mid 0.17
_exptl_crystal_size_min 0.16
_refine_diff_density_max 0.840
_refine_diff_density_min -0.564
_refine_diff_density_rms 0.096
_refine_ls_extinction_method none
_refine_ls_goodness_of_fit_ref 1.061
_refine_ls_hydrogen_treatment mixed
_refine_ls_matrix_type full
_refine_ls_number_parameters 450
_refine_ls_number_reflns 6714
_refine_ls_number_restraints 3
_refine_ls_restrained_S_all 1.061
_refine_ls_R_factor_all 0.0599
_refine_ls_R_factor_gt 0.0414
_refine_ls_shift/su_max 0.002
_refine_ls_shift/su_mean 0.000
_refine_ls_structure_factor_coef Fsqd
_refine_ls_weighting_details
;
 w=1/[\s^2^(Fo^2^)+(0.0232P)^2^]
 where P=(Fo^2^+2Fc^2^)/3
;
_refine_ls_weighting_scheme calc
_refine_ls_wR_factor_gt 0.0781
_refine_ls_wR_factor_ref 0.0904
_reflns_Friedel_coverage 0.000
_reflns_number_gt 5138
_reflns_number_total 6714
_reflns_threshold_expression 'I > 2\s(I)'
_cod_data_source_file c6nj00855k1.cif
_cod_data_source_block d655_2
_cod_depositor_comments 'Adding full bibliography for 7055617--7055625.cif.'
_cod_original_cell_volume 3425.58(14)
_cod_database_code 7055622
_shelx_space_group_comment
;
The symmetry employed for this shelxl refinement is uniquely defined
by the following loop, which should always be used as a source of
symmetry information in preference to the above space-group names.
They are only intended as comments.
;
_reflns_odcompleteness_completeness 99.67
_reflns_odcompleteness_iscentric 1
_reflns_odcompleteness_theta 26.32
_olex2_refinement_description
;
1. Fixed Uiso
 At 1.2 times of:
  All C(H) groups, All C(H,H) groups
 At 1.5 times of:
  All C(H,H,H) groups, All O(H) groups
2. Restrained distances
 O13-H13
 0.85 with sigma of 0.01
 C23-H13
 1.898803 with sigma of 0.02
 Ni1-H13
 2.671219 with sigma of 0.02
3.a Secondary CH2 refined with riding coordinates:
 C10(H10A,H10B), C9(H9A,H9B)
3.b Aromatic/amide H refined with riding coordinates:
 C6(H6), C14(H14), C21(H21), C8(H8), C7(H7), C22(H22), C26(H26), C11(H11),
 C5(H5), C13(H13A), C15(H15)
3.c Idealised Me refined as rotating group:
 C23(H23A,H23B,H23C), C18(H18A,H18B,H18C), C1(H1A,H1B,H1C), C24(H24A,H24B,
 H24C), C25(H25A,H25B,H25C)
;
_olex2_date_sample_data_collection 2015-04-08
_olex2_submission_special_instructions 'No special instructions were received'

loop_
_space_group_symop_operation_xyz
'x, y, z'
'-x, y+1/2, -z+1/2'
'-x, -y, -z'
'x, -y-1/2, z-1/2'

loop_
_atom_site_label
_atom_site_type_symbol
_atom_site_fract_x
_atom_site_fract_y
_atom_site_fract_z
_atom_site_U_iso_or_equiv
_atom_site_adp_type
_atom_site_occupancy
_atom_site_site_symmetry_order
_atom_site_calc_flag
_atom_site_refinement_flags_posn
La1 La 0.67886(2) 0.04995(2) 0.67800(2) 0.03460(10) Uani 1 1 d .
Ni1 Ni 0.87096(3) 0.16963(5) 0.76468(3) 0.03175(15) Uani 1 1 d D
O3 O 0.97320(18) 0.3538(3) 0.82336(17) 0.0512(9) Uani 1 1 d .
O4 O 1.06337(18) 0.1535(3) 0.8464(2) 0.0644(11) Uani 1 1 d .
O15 O 0.5679(3) 0.2464(5) 0.8434(3) 0.132(2) Uani 1 1 d .
C6 C 0.7224(4) 0.4555(5) 0.5424(4) 0.0718(18) Uani 1 1 d .
H6 H 0.7133 0.5094 0.5071 0.086 Uiso 1 1 calc R
O12 O 0.5257(2) -0.0059(3) 0.6752(2) 0.0693(12) Uani 1 1 d .
O9 O 0.6302(2) -0.0254(4) 0.5389(2) 0.0771(14) Uani 1 1 d .
C23 C 0.8485(3) 0.2457(5) 0.9418(3) 0.0746(19) Uani 1 1 d D
H23A H 0.9044 0.2770 0.9381 0.112 Uiso 1 1 calc GR
H23B H 0.8560 0.1894 0.9778 0.112 Uiso 1 1 calc GR
H23C H 0.8094 0.2953 0.9599 0.112 Uiso 1 1 calc GR
N1 N 0.9110(2) 0.3177(3) 0.7609(2) 0.0384(9) Uani 1 1 d .
O5 O 0.81056(16) 0.0321(2) 0.77267(16) 0.0352(7) Uani 1 1 d .
O7 O 0.92369(16) 0.1277(3) 0.66691(16) 0.0399(8) Uani 1 1 d .
C20 C 0.9457(2) 0.0371(3) 0.5530(2) 0.0298(10) Uani 1 1 d .
O11 O 0.6638(3) -0.1736(5) 0.4978(3) 0.148(3) Uani 1 1 d .
O8 O 0.80806(16) 0.0464(3) 0.60205(16) 0.0423(8) Uani 1 1 d .
C14 C 0.8481(4) -0.1831(5) 0.9485(3) 0.0706(16) Uani 1 1 d .
H14 H 0.8555 -0.2316 0.9883 0.085 Uiso 1 1 calc R
O1 O 0.63696(18) 0.1973(3) 0.57790(16) 0.0484(9) Uani 1 1 d .
O2 O 0.75874(15) 0.2136(2) 0.69876(15) 0.0346(7) Uani 1 1 d .
O6 O 0.68659(19) -0.1012(3) 0.78470(19) 0.0525(9) Uani 1 1 d .
C21 C 1.0329(2) 0.0670(4) 0.5582(2) 0.0391(11) Uani 1 1 d .
H21 H 1.0560 0.1111 0.5979 0.047 Uiso 1 1 calc R
N2 N 0.9783(2) 0.1079(3) 0.8339(2) 0.0429(10) Uani 1 1 d .
C8 C 0.8755(3) 0.3905(4) 0.7201(3) 0.0447(12) Uani 1 1 d .
H8 H 0.8969 0.4563 0.7312 0.054 Uiso 1 1 calc R
C7 C 0.6710(3) 0.3680(5) 0.5328(3) 0.0627(16) Uani 1 1 d .
H7 H 0.6267 0.3634 0.4909 0.075 Uiso 1 1 calc R
C12 C 0.9030(3) -0.0384(4) 0.8824(3) 0.0419(11) Uani 1 1 d .
C17 C 0.8246(3) -0.0338(4) 0.8307(2) 0.0380(11) Uani 1 1 d .
N5 N 0.3835(3) -0.0099(5) 0.6937(3) 0.0796(16) Uani 1 1 d .
C22 C 0.9142(3) -0.0314(4) 0.4953(2) 0.0388(11) Uani 1 1 d .
H22 H 0.8564 -0.0541 0.4924 0.047 Uiso 1 1 calc R
C26 C 0.4483(4) -0.0085(5) 0.6524(3) 0.0761(19) Uani 1 1 d .
H26 H 0.4333 -0.0097 0.5985 0.091 Uiso 1 1 calc R
C18 C 0.6231(4) -0.1817(5) 0.7843(4) 0.102(3) Uani 1 1 d .
H18A H 0.5792 -0.1738 0.7399 0.152 Uiso 1 1 calc GR
H18B H 0.5957 -0.1784 0.8313 0.152 Uiso 1 1 calc GR
H18C H 0.6517 -0.2468 0.7815 0.152 Uiso 1 1 calc GR
C11 C 0.9764(3) 0.0292(4) 0.8771(3) 0.0463(12) Uani 1 1 d .
H11 H 1.0282 0.0135 0.9089 0.056 Uiso 1 1 calc R
O14 O 0.56821(19) 0.2004(3) 0.72421(19) 0.0606(10) Uani 1 1 d .
O10 O 0.6952(2) -0.1346(4) 0.6205(3) 0.0803(13) Uani 1 1 d .
N3 N 0.6633(3) -0.1130(6) 0.5512(4) 0.084(2) Uani 1 1 d .
O13 O 0.81275(17) 0.2096(3) 0.86801(17) 0.0518(9) Uani 1 1 d D
H13 H 0.7634(16) 0.181(3) 0.8720(15) 0.078 Uiso 1 1 d DR
O16 O 0.64694(18) 0.1195(3) 0.81714(17) 0.0506(9) Uani 1 1 d .
C5 C 0.7862(3) 0.4613(4) 0.6043(3) 0.0603(15) Uani 1 1 d .
H5 H 0.8191 0.5211 0.6121 0.072 Uiso 1 1 calc R
C1 C 0.5508(3) 0.2003(5) 0.5327(3) 0.079(2) Uani 1 1 d .
H1A H 0.5224 0.1351 0.5361 0.118 Uiso 1 1 calc GR
H1B H 0.5567 0.2149 0.4791 0.118 Uiso 1 1 calc GR
H1C H 0.5161 0.2528 0.5530 0.118 Uiso 1 1 calc GR
C13 C 0.9130(3) -0.1150(5) 0.9394(3) 0.0613(15) Uani 1 1 d .
H13A H 0.9658 -0.1195 0.9722 0.074 Uiso 1 1 calc R
C4 C 0.8039(3) 0.3794(4) 0.6573(3) 0.0442(12) Uani 1 1 d .
N4 N 0.5931(2) 0.1903(4) 0.7953(2) 0.0564(12) Uani 1 1 d .
C2 C 0.6848(3) 0.2877(4) 0.5845(3) 0.0448(12) Uani 1 1 d .
C15 C 0.7706(3) -0.1793(4) 0.8975(3) 0.0595(14) Uani 1 1 d .
H15 H 0.7257 -0.2257 0.9030 0.071 Uiso 1 1 calc R
C19 C 0.8873(3) 0.0735(4) 0.6120(2) 0.0338(10) Uani 1 1 d .
C16 C 0.7600(3) -0.1090(4) 0.8401(3) 0.0453(12) Uani 1 1 d .
C10 C 1.0791(3) 0.2244(5) 0.7867(3) 0.0594(16) Uani 1 1 d .
H10A H 1.0419 0.2070 0.7388 0.071 Uiso 1 1 calc R
H10B H 1.1398 0.2187 0.7769 0.071 Uiso 1 1 calc R
C9 C 1.0612(3) 0.3316(4) 0.8086(3) 0.0553(15) Uani 1 1 d .
H9A H 1.1008 0.3489 0.8551 0.066 Uiso 1 1 calc R
H9B H 1.0753 0.3763 0.7669 0.066 Uiso 1 1 calc R
C3 C 0.7510(3) 0.2907(4) 0.6493(2) 0.0373(11) Uani 1 1 d .
C24 C 0.4041(5) -0.0045(8) 0.7790(4) 0.141(4) Uani 1 1 d .
H24A H 0.3918 -0.0695 0.8014 0.211 Uiso 1 1 calc GR
H24B H 0.3688 0.0476 0.7990 0.211 Uiso 1 1 calc GR
H24C H 0.4652 0.0118 0.7925 0.211 Uiso 1 1 calc GR
C25 C 0.2922(4) -0.0209(8) 0.6602(5) 0.158(4) Uani 1 1 d .
H25A H 0.2600 0.0392 0.6716 0.237 Uiso 1 1 calc GR
H25B H 0.2673 -0.0800 0.6822 0.237 Uiso 1 1 calc GR
H25C H 0.2891 -0.0290 0.6046 0.237 Uiso 1 1 calc GR

loop_
_atom_site_aniso_label
_atom_site_aniso_U_11
_atom_site_aniso_U_22
_atom_site_aniso_U_33
_atom_site_aniso_U_23
_atom_site_aniso_U_13
_atom_site_aniso_U_12
La1 0.02938(15) 0.04314(19) 0.03240(15) -0.00569(12) 0.00821(10) -0.00496(11)
Ni1 0.0311(3) 0.0354(4) 0.0299(3) -0.0058(3) 0.0083(2) -0.0027(2)
O3 0.0536(19) 0.053(2) 0.0468(19) -0.0176(18) 0.0051(15) -0.0174(17)
O4 0.0341(17) 0.068(3) 0.087(3) 0.001(2) -0.0077(17) -0.0090(17)
O15 0.167(4) 0.165(6) 0.064(3) -0.036(3) 0.010(3) 0.105(4)
C6 0.066(4) 0.069(5) 0.081(4) 0.040(4) 0.012(3) 0.000(3)
O12 0.0348(18) 0.096(4) 0.079(3) -0.007(2) 0.0150(17) -0.0256(19)
O9 0.060(2) 0.108(4) 0.063(3) -0.040(3) 0.0049(19) -0.002(3)
C23 0.075(4) 0.105(6) 0.046(3) -0.026(3) 0.019(3) -0.010(3)
N1 0.041(2) 0.039(3) 0.036(2) -0.0117(19) 0.0087(15) -0.0113(18)
O5 0.0344(15) 0.038(2) 0.0334(16) 0.0003(15) 0.0048(12) -0.0034(13)
O7 0.0358(15) 0.051(2) 0.0358(16) -0.0150(16) 0.0140(12) -0.0071(14)
C20 0.030(2) 0.035(3) 0.026(2) 0.0007(19) 0.0093(16) 0.0017(18)
O11 0.135(4) 0.171(7) 0.140(5) -0.117(5) 0.018(3) 0.013(4)
O8 0.0293(15) 0.059(2) 0.0415(17) -0.0204(16) 0.0138(12) -0.0076(14)
C14 0.110(5) 0.045(4) 0.057(3) 0.015(3) 0.014(3) 0.003(4)
O1 0.0460(18) 0.064(3) 0.0338(16) 0.0020(17) -0.0003(13) -0.0090(17)
O2 0.0329(14) 0.039(2) 0.0336(15) 0.0030(15) 0.0107(11) -0.0008(13)
O6 0.0470(18) 0.044(2) 0.066(2) 0.0075(19) 0.0061(16) -0.0156(16)
C21 0.041(2) 0.049(3) 0.029(2) -0.011(2) 0.0088(18) -0.005(2)
N2 0.035(2) 0.046(3) 0.047(2) -0.011(2) 0.0030(16) -0.0030(18)
C8 0.049(3) 0.035(3) 0.053(3) -0.005(3) 0.020(2) -0.011(2)
C7 0.055(3) 0.083(5) 0.049(3) 0.025(3) 0.003(2) 0.001(3)
C12 0.048(3) 0.040(3) 0.036(2) 0.002(2) 0.002(2) 0.006(2)
C17 0.046(3) 0.039(3) 0.031(2) 0.000(2) 0.0121(19) 0.006(2)
N5 0.043(3) 0.108(5) 0.091(4) 0.015(4) 0.022(2) -0.011(3)
C22 0.033(2) 0.046(3) 0.040(2) -0.007(2) 0.0152(18) -0.008(2)
C26 0.063(4) 0.105(6) 0.061(4) -0.004(4) 0.012(3) -0.034(4)
C18 0.073(4) 0.086(6) 0.142(6) 0.036(5) -0.001(4) -0.047(4)
C11 0.043(3) 0.047(4) 0.047(3) -0.005(3) -0.003(2) 0.010(2)
O14 0.057(2) 0.082(3) 0.044(2) 0.005(2) 0.0099(15) 0.0177(19)
O10 0.085(3) 0.065(3) 0.094(3) -0.027(3) 0.022(2) -0.012(2)
N3 0.053(3) 0.110(6) 0.092(4) -0.067(4) 0.023(3) -0.021(3)
O13 0.0441(18) 0.074(3) 0.0392(18) -0.0206(18) 0.0143(14) -0.0130(17)
O16 0.0415(17) 0.065(3) 0.0463(19) 0.0016(19) 0.0076(14) 0.0099(17)
C5 0.054(3) 0.051(4) 0.076(4) 0.018(3) 0.010(3) -0.015(3)
C1 0.059(3) 0.107(6) 0.064(4) 0.012(4) -0.016(3) -0.008(3)
C13 0.074(3) 0.062(4) 0.045(3) 0.009(3) -0.002(2) 0.008(3)
C4 0.045(3) 0.039(3) 0.050(3) 0.005(2) 0.015(2) -0.001(2)
N4 0.047(2) 0.080(4) 0.045(3) -0.011(3) 0.0132(19) 0.013(2)
C2 0.039(2) 0.059(4) 0.039(3) 0.000(3) 0.0120(19) -0.005(2)
C15 0.078(4) 0.045(4) 0.058(3) 0.005(3) 0.017(3) -0.007(3)
C19 0.037(2) 0.037(3) 0.029(2) 0.003(2) 0.0113(17) 0.007(2)
C16 0.050(3) 0.043(3) 0.046(3) -0.005(3) 0.015(2) -0.005(2)
C10 0.042(3) 0.083(5) 0.055(3) -0.012(3) 0.012(2) -0.014(3)
C9 0.050(3) 0.068(4) 0.047(3) -0.001(3) 0.002(2) -0.028(3)
C3 0.038(2) 0.040(3) 0.036(2) -0.001(2) 0.0135(18) 0.003(2)
C24 0.111(6) 0.225(12) 0.096(6) -0.001(7) 0.052(5) -0.018(6)
C25 0.043(4) 0.253(13) 0.175(8) 0.054(8) 0.010(4) -0.025(5)

loop_
_atom_type_symbol
_atom_type_description
_atom_type_scat_dispersion_real
_atom_type_scat_dispersion_imag
_atom_type_scat_source
C C 0.0033 0.0016 'International Tables Vol C Tables 4.2.6.8 and 6.1.1.4'
H H 0.0000 0.0000 'International Tables Vol C Tables 4.2.6.8 and 6.1.1.4'
La La -0.2871 2.4523 'International Tables Vol C Tables 4.2.6.8 and 6.1.1.4'
N N 0.0061 0.0033 'International Tables Vol C Tables 4.2.6.8 and 6.1.1.4'
Ni Ni 0.3393 1.1124 'International Tables Vol C Tables 4.2.6.8 and 6.1.1.4'
O O 0.0106 0.0060 'International Tables Vol C Tables 4.2.6.8 and 6.1.1.4'

loop_
_geom_angle_atom_site_label_1
_geom_angle_atom_site_label_2
_geom_angle_atom_site_label_3
_geom_angle
_geom_angle_site_symmetry_1
_geom_angle_site_symmetry_3
O12 La1 Ni1 153.30(9) . .
O12 La1 O9 73.02(12) . .
O12 La1 O8 143.20(11) . .
O12 La1 O1 92.88(11) . .
O12 La1 O2 135.82(12) . .
O12 La1 O6 75.86(11) . .
O12 La1 O14 66.28(12) . .
O12 La1 O10 81.76(13) . .
O12 La1 N3 77.84(13) . .
O12 La1 O16 80.53(11) . .
O9 La1 Ni1 133.47(9) . .
O9 La1 O6 109.60(14) . .
O9 La1 O14 114.54(12) . .
O9 La1 O10 48.60(14) . .
O9 La1 N3 24.25(15) . .
O9 La1 O16 152.91(10) . .
O5 La1 Ni1 34.52(7) . .
O5 La1 O12 133.93(11) . .
O5 La1 O9 133.98(12) . .
O5 La1 O8 72.93(9) . .
O5 La1 O1 128.78(9) . .
O5 La1 O2 68.37(10) . .
O5 La1 O6 60.75(9) . .
O5 La1 O14 111.04(9) . .
O5 La1 O10 93.16(12) . .
O5 La1 N3 113.47(14) . .
O5 La1 O16 70.18(9) . .
O8 La1 Ni1 63.49(6) . .
O8 La1 O9 70.54(10) . .
O8 La1 O1 79.22(10) . .
O8 La1 O6 111.96(10) . .
O8 La1 O14 135.57(11) . .
O8 La1 O10 70.56(11) . .
O8 La1 N3 66.86(11) . .
O8 La1 O16 136.23(9) . .
O1 La1 Ni1 94.49(7) . .
O1 La1 O9 69.59(14) . .
O1 La1 O6 168.17(9) . .
O1 La1 O14 63.94(10) . .
O1 La1 O10 116.89(13) . .
O1 La1 N3 92.77(17) . .
O1 La1 O16 106.69(11) . .
O2 La1 Ni1 34.43(6) . .
O2 La1 O9 122.57(13) . .
O2 La1 O8 71.41(9) . .
O2 La1 O1 62.28(9) . .
O2 La1 O6 123.86(9) . .
O2 La1 O14 69.91(10) . .
O2 La1 O10 141.18(10) . .
O2 La1 N3 134.69(13) . .
O2 La1 O16 73.68(10) . .
O6 La1 Ni1 94.15(6) . .
O6 La1 O14 107.33(10) . .
O6 La1 N3 88.42(18) . .
O14 La1 Ni1 94.24(7) . .
O14 La1 N3 134.90(13) . .
O10 La1 Ni1 117.06(9) . .
O10 La1 O6 65.69(13) . .
O10 La1 O14 147.87(11) . .
O10 La1 N3 24.47(15) . .
O10 La1 O16 133.46(13) . .
N3 La1 Ni1 127.27(9) . .
O16 La1 Ni1 72.77(6) . .
O16 La1 O6 68.34(11) . .
O16 La1 O14 46.65(9) . .
O16 La1 N3 151.51(15) . .
N1 Ni1 La1 130.75(10) . .
N1 Ni1 O5 169.94(12) . .
N1 Ni1 O7 94.33(13) . .
N1 Ni1 N2 99.57(15) . .
N1 Ni1 O13 87.42(14) . .
O5 Ni1 La1 42.98(7) . .
O5 Ni1 O7 92.92(12) . .
O5 Ni1 N2 87.36(14) . .
O5 Ni1 O13 85.29(13) . .
O7 Ni1 La1 85.81(8) . .
O7 Ni1 N2 90.18(13) . .
O7 Ni1 O13 178.20(13) . .
O2 Ni1 La1 43.55(9) . .
O2 Ni1 N1 87.24(13) . .
O2 Ni1 O5 85.73(11) . .
O2 Ni1 O7 90.51(11) . .
O2 Ni1 N2 173.09(15) . .
O2 Ni1 O13 89.13(11) . .
N2 Ni1 La1 129.68(12) . .
N2 Ni1 O13 89.96(13) . .
O13 Ni1 La1 92.72(8) . .
N1 O3 C9 110.7(3) . .
N2 O4 C10 113.3(3) . .
C7 C6 H6 120.6 . .
C5 C6 H6 120.6 . .
C5 C6 C7 118.9(5) . .
C26 O12 La1 156.6(4) . .
N3 O9 La1 97.1(3) . .
H23A C23 H23B 109.5 . .
H23A C23 H23C 109.5 . .
H23B C23 H23C 109.5 . .
O13 C23 H23A 109.5 . .
O13 C23 H23B 109.5 . .
O13 C23 H23C 109.5 . .
O3 N1 Ni1 117.8(3) . .
C8 N1 Ni1 128.4(3) . .
C8 N1 O3 111.9(4) . .
Ni1 O5 La1 102.49(12) . .
C17 O5 La1 127.8(3) . .
C17 O5 Ni1 126.6(3) . .
C19 O7 Ni1 126.3(2) . .
C21 C20 C19 121.0(4) . .
C22 C20 C21 118.6(4) . .
C22 C20 C19 120.3(3) . .
C19 O8 La1 137.5(2) . .
C13 C14 H14 120.5 . .
C13 C14 C15 119.0(5) . .
C15 C14 H14 120.5 . .
C1 O1 La1 120.5(3) . .
C2 O1 La1 119.2(2) . .
C2 O1 C1 117.3(4) . .
Ni1 O2 La1 102.02(12) . .
C3 O2 La1 124.5(2) . .
C3 O2 Ni1 125.6(2) . .
C18 O6 La1 124.3(3) . .
C16 O6 La1 119.2(3) . .
C16 O6 C18 116.3(4) . .
C20 C21 H21 119.9 . .
C22 C21 C20 120.3(4) 3_756 .
C22 C21 H21 119.9 3_756 .
O4 N2 Ni1 124.8(3) . .
C11 N2 Ni1 125.2(3) . .
C11 N2 O4 109.6(4) . .
N1 C8 H8 117.5 . .
N1 C8 C4 125.0(5) . .
C4 C8 H8 117.5 . .
C6 C7 H7 119.6 . .
C2 C7 C6 120.8(5) . .
C2 C7 H7 119.6 . .
C17 C12 C11 123.2(4) . .
C13 C12 C17 119.1(5) . .
C13 C12 C11 117.6(4) . .
O5 C17 C12 123.7(4) . .
O5 C17 C16 119.2(4) . .
C12 C17 C16 116.9(4) . .
C26 N5 C24 117.9(5) . .
C26 N5 C25 123.4(6) . .
C25 N5 C24 118.6(5) . .
C20 C22 C21 121.1(4) . 3_756
C20 C22 H22 119.5 . .
C21 C22 H22 119.5 3_756 .
O12 C26 N5 127.9(6) . .
O12 C26 H26 116.0 . .
N5 C26 H26 116.0 . .
O6 C18 H18A 109.5 . .
O6 C18 H18B 109.5 . .
O6 C18 H18C 109.5 . .
H18A C18 H18B 109.5 . .
H18A C18 H18C 109.5 . .
H18B C18 H18C 109.5 . .
N2 C11 C12 127.3(4) . .
N2 C11 H11 116.4 . .
C12 C11 H11 116.4 . .
N4 O14 La1 94.9(3) . .
N3 O10 La1 96.2(4) . .
O9 N3 La1 58.7(3) . .
O9 N3 O10 117.6(5) . .
O11 N3 La1 173.7(5) . .
O11 N3 O9 120.3(7) . .
O11 N3 O10 122.2(8) . .
O10 N3 La1 59.3(3) . .
Ni1 O13 H13 115.2(14) . .
C23 O13 Ni1 132.6(3) . .
C23 O13 H13 108.8(14) . .
N4 O16 La1 99.6(2) . .
C6 C5 H5 119.0 . .
C6 C5 C4 122.0(5) . .
C4 C5 H5 119.0 . .
O1 C1 H1A 109.5 . .
O1 C1 H1B 109.5 . .
O1 C1 H1C 109.5 . .
H1A C1 H1B 109.5 . .
H1A C1 H1C 109.5 . .
H1B C1 H1C 109.5 . .
C14 C13 C12 122.1(5) . .
C14 C13 H13A 118.9 . .
C12 C13 H13A 118.9 . .
C5 C4 C8 118.4(5) . .
C3 C4 C8 121.9(4) . .
C3 C4 C5 119.7(4) . .
O15 N4 O14 121.9(5) . .
O15 N4 O16 119.5(4) . .
O14 N4 O16 118.7(4) . .
O1 C2 C3 114.2(4) . .
C7 C2 O1 123.9(4) . .
C7 C2 C3 121.9(5) . .
C14 C15 H15 119.8 . .
C16 C15 C14 120.4(5) . .
C16 C15 H15 119.8 . .
O7 C19 C20 116.1(3) . .
O7 C19 O8 126.3(4) . .
O8 C19 C20 117.6(4) . .
O6 C16 C17 112.9(4) . .
C15 C16 O6 124.7(4) . .
C15 C16 C17 122.3(4) . .
O4 C10 H10A 109.2 . .
O4 C10 H10B 109.2 . .
O4 C10 C9 112.0(4) . .
H10A C10 H10B 107.9 . .
C9 C10 H10A 109.2 . .
C9 C10 H10B 109.2 . .
O3 C9 C10 116.3(4) . .
O3 C9 H9A 108.2 . .
O3 C9 H9B 108.2 . .
C10 C9 H9A 108.2 . .
C10 C9 H9B 108.2 . .
H9A C9 H9B 107.4 . .
O2 C3 C4 124.1(4) . .
O2 C3 C2 119.3(4) . .
C4 C3 C2 116.7(4) . .
N5 C24 H24A 109.5 . .
N5 C24 H24B 109.5 . .
N5 C24 H24C 109.5 . .
H24A C24 H24B 109.5 . .
H24A C24 H24C 109.5 . .
H24B C24 H24C 109.5 . .
N5 C25 H25A 109.5 . .
N5 C25 H25B 109.5 . .
N5 C25 H25C 109.5 . .
H25A C25 H25B 109.5 . .
H25A C25 H25C 109.5 . .
H25B C25 H25C 109.5 . .

loop_
_geom_bond_atom_site_label_1
_geom_bond_atom_site_label_2
_geom_bond_distance
_geom_bond_site_symmetry_2
La1 Ni1 3.5000(5) .
La1 O12 2.454(3) .
La1 O9 2.615(4) .
La1 O5 2.444(2) .
La1 O8 2.510(3) .
La1 O1 2.610(3) .
La1 O2 2.466(3) .
La1 O6 2.690(3) .
La1 O14 2.777(3) .
La1 O10 2.628(4) .
La1 N3 3.038(5) .
La1 O16 2.668(3) .
Ni1 N1 2.031(4) .
Ni1 O5 2.032(3) .
Ni1 O7 2.035(3) .
Ni1 O2 2.023(3) .
Ni1 N2 2.071(4) .
Ni1 O13 2.156(3) .
O3 N1 1.426(4) .
O3 C9 1.434(5) .
O4 N2 1.425(4) .
O4 C10 1.426(6) .
O15 N4 1.207(5) .
C6 H6 0.9300 .
C6 C7 1.386(8) .
C6 C5 1.356(7) .
O12 C26 1.203(5) .
O9 N3 1.257(7) .
C23 H23A 0.9600 .
C23 H23B 0.9600 .
C23 H23C 0.9600 .
C23 O13 1.402(5) .
N1 C8 1.265(6) .
O5 C17 1.317(5) .
O7 C19 1.255(5) .
C20 C21 1.385(5) .
C20 C22 1.379(6) .
C20 C19 1.515(5) .
O11 N3 1.215(6) .
O8 C19 1.257(5) .
C14 H14 0.9300 .
C14 C13 1.359(7) .
C14 C15 1.388(7) .
O1 C1 1.448(5) .
O1 C2 1.387(6) .
O2 C3 1.315(5) .
O6 C18 1.432(6) .
O6 C16 1.386(5) .
C21 H21 0.9300 .
C21 C22 1.384(5) 3_756
N2 C11 1.272(6) .
C8 H8 0.9300 .
C8 C4 1.449(6) .
C7 H7 0.9300 .
C7 C2 1.375(7) .
C12 C17 1.405(5) .
C12 C11 1.443(7) .
C12 C13 1.398(7) .
C17 C16 1.418(6) .
N5 C26 1.295(6) .
N5 C24 1.467(8) .
N5 C25 1.454(7) .
C22 C21 1.384(5) 3_756
C22 H22 0.9300 .
C26 H26 0.9300 .
C18 H18A 0.9600 .
C18 H18B 0.9600 .
C18 H18C 0.9600 .
C11 H11 0.9300 .
O14 N4 1.244(5) .
O10 N3 1.266(7) .
O13 H13 0.853(9) .
O16 N4 1.265(5) .
C5 H5 0.9300 .
C5 C4 1.411(7) .
C1 H1A 0.9600 .
C1 H1B 0.9600 .
C1 H1C 0.9600 .
C13 H13A 0.9300 .
C4 C3 1.410(6) .
C2 C3 1.413(6) .
C15 H15 0.9300 .
C15 C16 1.345(7) .
C10 H10A 0.9700 .
C10 H10B 0.9700 .
C10 C9 1.484(7) .
C9 H9A 0.9700 .
C9 H9B 0.9700 .
C24 H24A 0.9600 .
C24 H24B 0.9600 .
C24 H24C 0.9600 .
C25 H25A 0.9600 .
C25 H25B 0.9600 .
C25 H25C 0.9600 .

loop_
_geom_torsion_atom_site_label_1
_geom_torsion_atom_site_label_2
_geom_torsion_atom_site_label_3
_geom_torsion_atom_site_label_4
_geom_torsion
_geom_torsion_site_symmetry_4
La1 O12 C26 N5 -136.8(8) .
La1 O9 N3 O11 -172.8(5) .
La1 O9 N3 O10 7.3(5) .
La1 O5 C17 C12 179.9(3) .
La1 O5 C17 C16 3.6(6) .
La1 O8 C19 O7 -10.6(7) .
La1 O8 C19 C20 168.9(3) .
La1 O1 C2 C7 176.7(4) .
La1 O1 C2 C3 -2.5(5) .
La1 O2 C3 C4 -172.6(3) .
La1 O2 C3 C2 9.0(5) .
La1 O6 C16 C17 -1.6(5) .
La1 O6 C16 C15 178.2(4) .
La1 O14 N4 O15 174.5(5) .
La1 O14 N4 O16 -4.9(5) .
La1 O10 N3 O9 -7.3(5) .
La1 O10 N3 O11 172.9(5) .
La1 O16 N4 O15 -174.3(5) .
La1 O16 N4 O14 5.1(5) .
Ni1 N1 C8 C4 -10.0(6) .
Ni1 O5 C17 C12 -23.7(6) .
Ni1 O5 C17 C16 160.0(3) .
Ni1 O7 C19 C20 -169.3(3) .
Ni1 O7 C19 O8 10.2(6) .
Ni1 O2 C3 C4 -29.3(6) .
Ni1 O2 C3 C2 152.3(3) .
Ni1 N2 C11 C12 5.9(7) .
O3 N1 C8 C4 -173.8(4) .
O4 N2 C11 C12 179.9(4) .
O4 C10 C9 O3 -60.3(5) .
C6 C7 C2 O1 -179.0(5) .
C6 C7 C2 C3 0.2(8) .
C6 C5 C4 C8 177.6(5) .
C6 C5 C4 C3 -3.9(8) .
N1 O3 C9 C10 -50.5(5) .
N1 C8 C4 C5 -163.8(4) .
N1 C8 C4 C3 17.7(7) .
O5 C17 C16 O6 -0.9(6) .
O5 C17 C16 C15 179.2(4) .
C14 C15 C16 O6 177.6(5) .
C14 C15 C16 C17 -2.5(8) .
O1 C2 C3 O2 -3.7(6) .
O1 C2 C3 C4 177.8(4) .
C21 C20 C22 C21 -2.4(7) 3_756
C21 C20 C19 O7 -3.0(6) .
C21 C20 C19 O8 177.4(4) .
N2 O4 C10 C9 96.0(5) .
C8 C4 C3 O2 3.2(7) .
C8 C4 C3 C2 -178.3(4) .
C7 C6 C5 C4 2.5(9) .
C7 C2 C3 O2 177.0(4) .
C7 C2 C3 C4 -1.5(7) .
C12 C17 C16 O6 -177.5(4) .
C12 C17 C16 C15 2.7(7) .
C17 C12 C11 N2 9.3(8) .
C17 C12 C13 C14 -2.5(8) .
C22 C20 C21 C22 2.3(7) 3_756
C22 C20 C19 O7 173.3(4) .
C22 C20 C19 O8 -6.3(6) .
C18 O6 C16 C17 172.7(5) .
C18 O6 C16 C15 -7.4(7) .
C11 C12 C17 O5 0.1(7) .
C11 C12 C17 C16 176.4(4) .
C11 C12 C13 C14 -179.3(5) .
C5 C6 C7 C2 -0.7(9) .
C5 C4 C3 O2 -175.2(4) .
C5 C4 C3 C2 3.2(6) .
C1 O1 C2 C7 -22.3(7) .
C1 O1 C2 C3 158.4(4) .
C13 C14 C15 C16 -0.2(9) .
C13 C12 C17 O5 -176.5(4) .
C13 C12 C17 C16 -0.2(7) .
C13 C12 C11 N2 -174.0(5) .
C15 C14 C13 C12 2.7(9) .
C19 C20 C21 C22 178.7(4) 3_756
C19 C20 C22 C21 -178.8(4) 3_756
C10 O4 N2 Ni1 -21.8(5) .
C10 O4 N2 C11 164.1(4) .
C9 O3 N1 Ni1 86.2(4) .
C9 O3 N1 C8 -108.2(4) .
C24 N5 C26 O12 2.1(12) .
C25 N5 C26 O12 -175.2(7) .
